data_4343444
loop_
_publ_author_name
'Bouska, Marek'
'Dost\'al, Libor'
'Lutter, Michael'
'Glowacki, Britta'
'Ruzickova, Zdenka'
'Beck, Daniel'
'Jambor, Roman'
'Jurkschat, Klaus'

_publ_section_title
;
 N-Coordinated Tin(II) Trifluoromethanesulfonates and Their Reactions with
 Transition Metal Carbonyls.
;
_journal_issue 14
_journal_name_full 'Inorganic chemistry'
_journal_page_first 6792
_journal_page_last 6800
_journal_paper_doi 10.1021/acs.inorgchem.5b00678
_journal_volume 54
_journal_year 2015
_chemical_formula_moiety 'C33 H43 Cl N3 Sn, C F3 O3 S, C H2 Cl2'
_chemical_formula_sum 'C35 H45 Cl3 F3 N3 O3 S Sn'
_chemical_formula_weight 869.84
_chemical_melting_point 583.6
_space_group_crystal_system monoclinic
_space_group_IT_number 14
_space_group_name_Hall '-P 2ybc'
_space_group_name_H-M_alt 'P 1 21/c 1'
_symmetry_space_group_name_Hall '-P 2ybc'
_symmetry_space_group_name_H-M 'P 1 21/c 1'
_atom_sites_solution_hydrogens geom
_audit_creation_method SHELXL-2014/6
_cell_angle_alpha 90
_cell_angle_beta 115.788(10)
_cell_angle_gamma 90
_cell_formula_units_Z 4
_cell_length_a 13.6795(11)
_cell_length_b 20.8554(11)
_cell_length_c 15.3528(13)
_cell_measurement_reflns_used 5157
_cell_measurement_temperature 173(2)
_cell_measurement_theta_max 28.5090
_cell_measurement_theta_min 2.5620
_cell_volume 3943.8(6)
_computing_cell_refinement 'CrysAlisPro, Oxford Diffraction Ltd., Version 1.171.33.55''
_computing_data_collection 'CrysAlisPro, Oxford Diffraction Ltd., Version 1.171.33.55''
_computing_data_reduction 'CrysAlisPro, Oxford Diffraction Ltd., Version 1.171.33.55''
_computing_molecular_graphics 'SHELXP-2014/6 (Sheldrick, 2014)'
_computing_publication_material 'enCIFer Version 1.4'
_computing_structure_refinement 'SHELXL-2014/6 (Sheldrick, 2014)'
_computing_structure_solution 'SHELXS-97 (Sheldrick, 1990)'
_diffrn_ambient_temperature 173(2)
_diffrn_measured_fraction_theta_full 0.996
_diffrn_measured_fraction_theta_max 0.996
_diffrn_measurement_device 'XcaliburS CCD Diffractometer'
_diffrn_measurement_method '\w und \y scan'
_diffrn_radiation_type MoK\a
_diffrn_radiation_wavelength 0.71073
_diffrn_reflns_av_R_equivalents 0.0482
_diffrn_reflns_av_unetI/netI 0.0585
_diffrn_reflns_laue_measured_fraction_full 0.996
_diffrn_reflns_laue_measured_fraction_max 0.996
_diffrn_reflns_limit_h_max 16
_diffrn_reflns_limit_h_min -16
_diffrn_reflns_limit_k_max 25
_diffrn_reflns_limit_k_min -25
_diffrn_reflns_limit_l_max 17
_diffrn_reflns_limit_l_min -18
_diffrn_reflns_number 21665
_diffrn_reflns_point_group_measured_fraction_full 0.996
_diffrn_reflns_point_group_measured_fraction_max 0.996
_diffrn_reflns_theta_full 25.242
_diffrn_reflns_theta_max 25.499
_diffrn_reflns_theta_min 2.447
_exptl_absorpt_coefficient_mu 0.955
_exptl_absorpt_correction_T_max 1.00000
_exptl_absorpt_correction_T_min 0.98788
_exptl_absorpt_correction_type multi-scan
_exptl_absorpt_process_details
;
CrysAlisPro, Agilent Technologies,
Version 1.171.36.28 (release 01-02-2013 CrysAlis171 .NET)
(compiled Feb  1 2013,16:14:44)
Empirical absorption correction using spherical harmonics,
 implemented in SCALE3 ABSPACK scaling algorithm.
;
_exptl_crystal_colour yellow
_exptl_crystal_density_diffrn 1.465
_exptl_crystal_description plate
_exptl_crystal_F_000 1776
_exptl_crystal_size_max 0.240
_exptl_crystal_size_mid 0.150
_exptl_crystal_size_min 0.060
_refine_diff_density_max 0.705
_refine_diff_density_min -0.640
_refine_diff_density_rms 0.080
_refine_ls_extinction_method none
_refine_ls_goodness_of_fit_ref 0.997
_refine_ls_hydrogen_treatment constr
_refine_ls_matrix_type full
_refine_ls_number_parameters 452
_refine_ls_number_reflns 7324
_refine_ls_number_restraints 0
_refine_ls_restrained_S_all 0.997
_refine_ls_R_factor_all 0.0597
_refine_ls_R_factor_gt 0.0357
_refine_ls_shift/su_max 0.001
_refine_ls_shift/su_mean 0.000
_refine_ls_structure_factor_coef Fsqd
_refine_ls_weighting_details 'w=1/[\s^2^(Fo^2^)+(0.0330P)^2^] where P=(Fo^2^+2Fc^2^)/3'
_refine_ls_weighting_scheme calc
_refine_ls_wR_factor_gt 0.0698
_refine_ls_wR_factor_ref 0.0752
_reflns_Friedel_coverage 0.000
_reflns_number_gt 5562
_reflns_number_total 7324
_reflns_threshold_expression 'I > 2\s(I)'
_cod_data_source_file ic5b00678_si_002.cif
_cod_data_source_block comp5
_cod_depositor_comments 'Adding full bibliography for 4343443--4343447.cif.'
_cod_database_code 4343444
_shelx_space_group_comment
;
The symmetry employed for this shelxl refinement is uniquely defined
by the following loop, which should always be used as a source of
symmetry information in preference to the above space-group names.
They are only intended as comments.
;
_shelx_estimated_absorpt_t_min 0.803
_shelx_estimated_absorpt_t_max 0.945
_shelxl_version_number 2014/6

loop_
_space_group_symop_operation_xyz
'x, y, z'
'-x, y+1/2, -z+1/2'
'-x, -y, -z'
'x, -y-1/2, z-1/2'

loop_
_atom_site_label
_atom_site_type_symbol
_atom_site_fract_x
_atom_site_fract_y
_atom_site_fract_z
_atom_site_U_iso_or_equiv
_atom_site_adp_type
_atom_site_occupancy
_atom_site_site_symmetry_order
_atom_site_calc_flag
_atom_site_refinement_flags_posn
_atom_site_refinement_flags_adp
Sn1 Sn 0.21604(2) 0.41361(2) 0.12259(2) 0.01642(7) Uani 1 1 d . .
Cl1 Cl 0.07714(6) 0.34481(4) 0.13680(5) 0.02594(18) Uani 1 1 d . .
N1 N 0.33803(19) 0.37850(11) 0.27451(16) 0.0152(5) Uani 1 1 d . .
N2 N 0.3085(2) 0.31562(11) 0.11545(16) 0.0176(6) Uani 1 1 d . .
N3 N 0.2056(2) 0.47779(12) 0.24806(16) 0.0181(6) Uani 1 1 d . .
C1 C 0.4007(2) 0.32695(14) 0.2845(2) 0.0166(7) Uani 1 1 d . .
C2 C 0.4756(2) 0.30632(15) 0.3752(2) 0.0214(7) Uani 1 1 d . .
H2A H 0.5194 0.2697 0.3815 0.026 Uiso 1 1 calc R U
C3 C 0.4853(2) 0.33985(15) 0.4562(2) 0.0230(7) Uani 1 1 d . .
H3A H 0.5350 0.3259 0.5188 0.028 Uiso 1 1 calc R U
C4 C 0.4226(2) 0.39354(15) 0.4457(2) 0.0203(7) Uani 1 1 d . .
H4A H 0.4295 0.4175 0.5007 0.024 Uiso 1 1 calc R U
C5 C 0.3489(2) 0.41219(14) 0.3533(2) 0.0161(6) Uani 1 1 d . .
C6 C 0.3864(2) 0.29453(14) 0.1926(2) 0.0191(7) Uani 1 1 d . .
C7 C 0.4630(3) 0.24245(16) 0.1972(2) 0.0317(8) Uani 1 1 d . .
H7A H 0.4506 0.2306 0.1314 0.048 Uiso 1 1 calc R U
H7B H 0.4510 0.2050 0.2298 0.048 Uiso 1 1 calc R U
H7C H 0.5379 0.2575 0.2333 0.048 Uiso 1 1 calc R U
C8 C 0.2788(2) 0.47034(14) 0.3350(2) 0.0183(7) Uani 1 1 d . .
C9 C 0.2985(3) 0.51464(16) 0.4171(2) 0.0263(8) Uani 1 1 d . .
H9A H 0.2505 0.5519 0.3934 0.039 Uiso 1 1 calc R U
H9B H 0.3743 0.5289 0.4457 0.039 Uiso 1 1 calc R U
H9C H 0.2836 0.4923 0.4661 0.039 Uiso 1 1 calc R U
C10 C 0.2860(2) 0.29279(14) 0.0192(2) 0.0182(7) Uani 1 1 d . .
C11 C 0.3266(2) 0.32913(15) -0.0347(2) 0.0198(7) Uani 1 1 d . .
C12 C 0.2925(3) 0.31228(15) -0.1318(2) 0.0242(7) Uani 1 1 d . .
H12A H 0.3172 0.3365 -0.1708 0.029 Uiso 1 1 calc R U
C13 C 0.2239(3) 0.26129(15) -0.1718(2) 0.0251(8) Uani 1 1 d . .
H13A H 0.2012 0.2509 -0.2380 0.030 Uiso 1 1 calc R U
C14 C 0.1876(3) 0.22510(15) -0.1164(2) 0.0247(8) Uani 1 1 d . .
H14A H 0.1422 0.1891 -0.1447 0.030 Uiso 1 1 calc R U
C15 C 0.2164(3) 0.24022(14) -0.0194(2) 0.0217(7) Uani 1 1 d . .
C16 C 0.4062(3) 0.38399(15) 0.0078(2) 0.0244(7) Uani 1 1 d . .
H16A H 0.4190 0.3895 0.0766 0.029 Uiso 1 1 calc R U
C17 C 0.3599(3) 0.44724(16) -0.0451(2) 0.0334(9) Uani 1 1 d . .
H17A H 0.2885 0.4551 -0.0466 0.050 Uiso 1 1 calc R U
H17B H 0.3526 0.4446 -0.1114 0.050 Uiso 1 1 calc R U
H17C H 0.4091 0.4825 -0.0110 0.050 Uiso 1 1 calc R U
C18 C 0.5151(3) 0.36796(18) 0.0077(2) 0.0353(9) Uani 1 1 d . .
H18A H 0.5413 0.3267 0.0402 0.053 Uiso 1 1 calc R U
H18B H 0.5679 0.4016 0.0421 0.053 Uiso 1 1 calc R U
H18C H 0.5060 0.3652 -0.0591 0.053 Uiso 1 1 calc R U
C19 C 0.1731(3) 0.20049(15) 0.0394(2) 0.0280(8) Uani 1 1 d . .
H19A H 0.1955 0.2220 0.1035 0.034 Uiso 1 1 calc R U
C20 C 0.2221(3) 0.13275(17) 0.0579(3) 0.0425(10) Uani 1 1 d . .
H20A H 0.3015 0.1358 0.0903 0.064 Uiso 1 1 calc R U
H20B H 0.1998 0.1103 -0.0039 0.064 Uiso 1 1 calc R U
H20C H 0.1965 0.1090 0.0990 0.064 Uiso 1 1 calc R U
C21 C 0.0490(3) 0.19589(17) -0.0092(3) 0.0406(10) Uani 1 1 d . .
H21A H 0.0178 0.2391 -0.0187 0.061 Uiso 1 1 calc R U
H21B H 0.0247 0.1711 0.0320 0.061 Uiso 1 1 calc R U
H21C H 0.0250 0.1745 -0.0720 0.061 Uiso 1 1 calc R U
C22 C 0.1267(2) 0.52886(14) 0.2196(2) 0.0187(7) Uani 1 1 d . .
C23 C 0.1389(2) 0.57942(15) 0.1642(2) 0.0212(7) Uani 1 1 d . .
C24 C 0.0583(3) 0.62606(16) 0.1304(2) 0.0273(8) Uani 1 1 d . .
H24A H 0.0646 0.6606 0.0929 0.033 Uiso 1 1 calc R U
C25 C -0.0304(3) 0.62324(17) 0.1502(2) 0.0321(9) Uani 1 1 d . .
H25A H -0.0848 0.6555 0.1260 0.039 Uiso 1 1 calc R U
C26 C -0.0406(3) 0.57365(16) 0.2051(2) 0.0285(8) Uani 1 1 d . .
H26A H -0.1020 0.5724 0.2186 0.034 Uiso 1 1 calc R U
C27 C 0.0372(3) 0.52512(16) 0.2413(2) 0.0231(7) Uani 1 1 d . .
C28 C 0.2376(3) 0.58595(16) 0.1436(2) 0.0287(8) Uani 1 1 d . .
H28A H 0.2822 0.5462 0.1680 0.034 Uiso 1 1 calc R U
C29 C 0.2058(3) 0.5908(2) 0.0343(3) 0.0482(11) Uani 1 1 d . .
H29A H 0.1602 0.5541 0.0008 0.072 Uiso 1 1 calc R U
H29B H 0.2716 0.5906 0.0239 0.072 Uiso 1 1 calc R U
H29C H 0.1656 0.6306 0.0088 0.072 Uiso 1 1 calc R U
C30 C 0.3078(3) 0.64261(19) 0.1983(3) 0.0621(13) Uani 1 1 d . .
H30A H 0.3294 0.6374 0.2677 0.093 Uiso 1 1 calc R U
H30B H 0.2664 0.6825 0.1756 0.093 Uiso 1 1 calc R U
H30C H 0.3728 0.6444 0.1867 0.093 Uiso 1 1 calc R U
C31 C 0.0202(3) 0.47125(17) 0.3005(2) 0.0282(8) Uani 1 1 d . .
H31A H 0.0833 0.4412 0.3206 0.034 Uiso 1 1 calc R U
C32 C -0.0830(3) 0.43341(18) 0.2405(3) 0.0393(9) Uani 1 1 d . .
H32A H -0.0786 0.4158 0.1831 0.059 Uiso 1 1 calc R U
H32B H -0.1461 0.4619 0.2203 0.059 Uiso 1 1 calc R U
H32C H -0.0906 0.3983 0.2795 0.059 Uiso 1 1 calc R U
C33 C 0.0164(3) 0.49754(18) 0.3921(2) 0.0408(10) Uani 1 1 d . .
H33A H 0.0822 0.5226 0.4291 0.061 Uiso 1 1 calc R U
H33B H 0.0120 0.4618 0.4317 0.061 Uiso 1 1 calc R U
H33C H -0.0475 0.5251 0.3741 0.061 Uiso 1 1 calc R U
S1 S 0.52526(7) 0.51311(4) 0.27044(5) 0.02316(19) Uani 1 1 d . .
O1 O 0.5586(2) 0.56958(11) 0.23738(16) 0.0351(6) Uani 1 1 d . .
O2 O 0.43819(18) 0.47682(11) 0.19743(15) 0.0299(6) Uani 1 1 d . .
O3 O 0.51537(19) 0.52024(12) 0.35989(15) 0.0356(6) Uani 1 1 d . .
F1 F 0.62398(19) 0.40385(10) 0.33850(18) 0.0587(7) Uani 1 1 d . .
F2 F 0.73238(16) 0.48345(11) 0.36971(14) 0.0456(6) Uani 1 1 d . .
F3 F 0.65829(17) 0.44407(11) 0.22679(14) 0.0497(6) Uani 1 1 d . .
C34 C 0.6409(3) 0.45885(16) 0.3027(2) 0.0278(8) Uani 1 1 d . .
C1L C 0.8621(4) 0.2742(3) 0.6347(4) 0.095(2) Uani 1 1 d . .
H1LA H 0.9016 0.3057 0.6863 0.114 Uiso 1 1 calc R U
H1LB H 0.9165 0.2463 0.6271 0.114 Uiso 1 1 calc R U
Cl1L Cl 0.77798(17) 0.22724(9) 0.66889(16) 0.1296(7) Uani 1 1 d . .
Cl2L Cl 0.78738(12) 0.31457(9) 0.52651(12) 0.1067(5) Uani 1 1 d . .

loop_
_atom_site_aniso_label
_atom_site_aniso_U_11
_atom_site_aniso_U_22
_atom_site_aniso_U_33
_atom_site_aniso_U_23
_atom_site_aniso_U_13
_atom_site_aniso_U_12
Sn1 0.01879(11) 0.01753(11) 0.01253(11) 0.00113(9) 0.00641(8) 0.00301(10)
Cl1 0.0213(4) 0.0291(4) 0.0270(4) 0.0032(4) 0.0101(3) -0.0011(4)
N1 0.0162(13) 0.0151(13) 0.0150(13) 0.0026(10) 0.0076(10) 0.0025(11)
N2 0.0198(14) 0.0169(13) 0.0175(14) 0.0002(11) 0.0095(11) 0.0011(11)
N3 0.0162(13) 0.0229(14) 0.0152(13) -0.0011(11) 0.0070(11) 0.0013(12)
C1 0.0166(16) 0.0171(16) 0.0172(16) 0.0021(13) 0.0083(13) -0.0009(13)
C2 0.0187(17) 0.0200(17) 0.0239(17) 0.0064(14) 0.0076(14) 0.0052(14)
C3 0.0197(17) 0.0280(18) 0.0180(17) 0.0064(14) 0.0052(13) -0.0001(15)
C4 0.0183(16) 0.0269(18) 0.0146(16) 0.0009(13) 0.0062(13) -0.0008(14)
C5 0.0154(15) 0.0198(15) 0.0154(15) 0.0016(13) 0.0089(12) -0.0015(14)
C6 0.0193(16) 0.0182(17) 0.0224(17) 0.0035(13) 0.0116(14) 0.0001(14)
C7 0.034(2) 0.033(2) 0.0249(18) 0.0006(15) 0.0100(15) 0.0146(17)
C8 0.0172(16) 0.0223(17) 0.0181(16) 0.0007(13) 0.0101(13) -0.0005(14)
C9 0.0241(18) 0.0318(19) 0.0182(16) -0.0029(14) 0.0047(14) 0.0086(16)
C10 0.0201(17) 0.0187(16) 0.0144(16) -0.0015(13) 0.0064(13) 0.0067(14)
C11 0.0192(16) 0.0226(17) 0.0183(17) -0.0010(13) 0.0089(13) 0.0038(14)
C12 0.0268(18) 0.0288(18) 0.0200(17) -0.0002(15) 0.0130(14) 0.0058(16)
C13 0.0292(19) 0.0252(18) 0.0198(17) -0.0074(14) 0.0096(14) 0.0069(16)
C14 0.0225(18) 0.0229(18) 0.0274(19) -0.0100(15) 0.0095(15) 0.0005(15)
C15 0.0220(17) 0.0189(16) 0.0243(18) -0.0005(14) 0.0100(14) 0.0037(14)
C16 0.0307(19) 0.0284(18) 0.0197(17) -0.0030(14) 0.0161(15) -0.0022(16)
C17 0.045(2) 0.0255(19) 0.040(2) -0.0041(16) 0.0282(18) -0.0079(18)
C18 0.028(2) 0.041(2) 0.040(2) -0.0053(17) 0.0173(17) -0.0059(18)
C19 0.037(2) 0.0189(17) 0.0303(19) -0.0049(14) 0.0165(16) -0.0087(16)
C20 0.044(2) 0.030(2) 0.052(2) 0.0133(18) 0.020(2) -0.0002(19)
C21 0.037(2) 0.030(2) 0.063(3) 0.0042(18) 0.029(2) -0.0023(18)
C22 0.0186(17) 0.0208(17) 0.0140(16) -0.0034(13) 0.0046(13) 0.0064(14)
C23 0.0214(17) 0.0211(17) 0.0179(16) -0.0042(14) 0.0056(13) 0.0000(15)
C24 0.031(2) 0.0238(18) 0.0253(18) 0.0048(15) 0.0107(15) 0.0072(16)
C25 0.027(2) 0.034(2) 0.030(2) 0.0042(17) 0.0080(16) 0.0150(17)
C26 0.0201(17) 0.040(2) 0.0264(18) -0.0012(16) 0.0114(14) 0.0130(16)
C27 0.0220(17) 0.0331(19) 0.0123(16) -0.0010(14) 0.0055(13) 0.0070(15)
C28 0.0213(18) 0.0224(17) 0.040(2) 0.0052(16) 0.0107(15) 0.0017(16)
C29 0.045(2) 0.062(3) 0.050(3) 0.026(2) 0.033(2) 0.019(2)
C30 0.035(2) 0.038(2) 0.109(4) -0.016(2) 0.026(3) -0.012(2)
C31 0.0252(19) 0.040(2) 0.0250(18) 0.0084(16) 0.0160(15) 0.0111(17)
C32 0.036(2) 0.049(2) 0.042(2) 0.0031(18) 0.0246(18) -0.0026(19)
C33 0.043(2) 0.054(3) 0.032(2) 0.0055(18) 0.0218(18) 0.013(2)
S1 0.0226(4) 0.0306(5) 0.0174(4) -0.0016(3) 0.0097(3) -0.0008(4)
O1 0.0407(15) 0.0315(14) 0.0368(14) 0.0059(11) 0.0204(12) -0.0022(12)
O2 0.0233(13) 0.0402(14) 0.0240(12) -0.0089(11) 0.0083(10) -0.0024(11)
O3 0.0357(15) 0.0533(16) 0.0214(12) -0.0042(11) 0.0159(11) 0.0008(13)
F1 0.0430(14) 0.0435(14) 0.0920(18) 0.0333(13) 0.0315(13) 0.0093(12)
F2 0.0235(11) 0.0620(15) 0.0408(12) -0.0064(11) 0.0040(9) -0.0033(11)
F3 0.0417(14) 0.0696(16) 0.0438(13) -0.0117(12) 0.0241(11) 0.0113(12)
C34 0.0260(19) 0.033(2) 0.0264(19) -0.0009(16) 0.0136(15) 0.0006(16)
C1L 0.043(3) 0.113(5) 0.110(4) -0.057(4) 0.016(3) 0.001(3)
Cl1L 0.1340(17) 0.0859(12) 0.1847(19) -0.0086(12) 0.0841(15) 0.0098(12)
Cl2L 0.0646(10) 0.1239(14) 0.1190(13) 0.0009(11) 0.0281(9) 0.0288(10)

loop_
_atom_type_symbol
_atom_type_description
_atom_type_scat_dispersion_real
_atom_type_scat_dispersion_imag
_atom_type_scat_source
C C 0.0033 0.0016 'International Tables Vol C Tables 4.2.6.8 and 6.1.1.4'
H H 0.0000 0.0000 'International Tables Vol C Tables 4.2.6.8 and 6.1.1.4'
N N 0.0061 0.0033 'International Tables Vol C Tables 4.2.6.8 and 6.1.1.4'
O O 0.0106 0.0060 'International Tables Vol C Tables 4.2.6.8 and 6.1.1.4'
F F 0.0171 0.0103 'International Tables Vol C Tables 4.2.6.8 and 6.1.1.4'
S S 0.1246 0.1234 'International Tables Vol C Tables 4.2.6.8 and 6.1.1.4'
Cl Cl 0.1484 0.1585 'International Tables Vol C Tables 4.2.6.8 and 6.1.1.4'
Sn Sn -0.6537 1.4246 'International Tables Vol C Tables 4.2.6.8 and 6.1.1.4'

loop_
_geom_angle_atom_site_label_1
_geom_angle_atom_site_label_2
_geom_angle_atom_site_label_3
_geom_angle
N1 Sn1 N3 68.70(8)
N1 Sn1 N2 67.60(8)
N3 Sn1 N2 135.95(8)
N1 Sn1 Cl1 88.42(6)
N3 Sn1 Cl1 86.36(6)
N2 Sn1 Cl1 87.20(6)
C1 N1 C5 119.9(2)
C1 N1 Sn1 120.81(18)
C5 N1 Sn1 119.19(18)
C6 N2 C10 123.6(3)
C6 N2 Sn1 119.2(2)
C10 N2 Sn1 115.93(17)
C8 N3 C22 123.2(2)
C8 N3 Sn1 118.4(2)
C22 N3 Sn1 117.79(17)
N1 C1 C2 121.2(3)
N1 C1 C6 116.1(2)
C2 C1 C6 122.7(3)
C3 C2 C1 119.0(3)
C3 C2 H2A 120.5
C1 C2 H2A 120.5
C4 C3 C2 119.7(3)
C4 C3 H3A 120.2
C2 C3 H3A 120.2
C3 C4 C5 119.0(3)
C3 C4 H4A 120.5
C5 C4 H4A 120.5
N1 C5 C4 121.1(3)
N1 C5 C8 116.3(2)
C4 C5 C8 122.6(3)
N2 C6 C7 125.4(3)
N2 C6 C1 115.6(3)
C7 C6 C1 119.0(3)
C6 C7 H7A 109.5
C6 C7 H7B 109.5
H7A C7 H7B 109.5
C6 C7 H7C 109.5
H7A C7 H7C 109.5
H7B C7 H7C 109.5
N3 C8 C9 125.2(3)
N3 C8 C5 116.1(3)
C9 C8 C5 118.7(3)
C8 C9 H9A 109.5
C8 C9 H9B 109.5
H9A C9 H9B 109.5
C8 C9 H9C 109.5
H9A C9 H9C 109.5
H9B C9 H9C 109.5
C11 C10 C15 123.0(3)
C11 C10 N2 117.4(3)
C15 C10 N2 119.3(3)
C12 C11 C10 117.3(3)
C12 C11 C16 119.4(3)
C10 C11 C16 123.3(3)
C13 C12 C11 121.1(3)
C13 C12 H12A 119.5
C11 C12 H12A 119.5
C12 C13 C14 120.5(3)
C12 C13 H13A 119.8
C14 C13 H13A 119.8
C13 C14 C15 121.5(3)
C13 C14 H14A 119.3
C15 C14 H14A 119.3
C14 C15 C10 116.7(3)
C14 C15 C19 120.4(3)
C10 C15 C19 122.9(3)
C11 C16 C18 110.6(3)
C11 C16 C17 111.6(3)
C18 C16 C17 111.5(3)
C11 C16 H16A 107.7
C18 C16 H16A 107.7
C17 C16 H16A 107.7
C16 C17 H17A 109.5
C16 C17 H17B 109.5
H17A C17 H17B 109.5
C16 C17 H17C 109.5
H17A C17 H17C 109.5
H17B C17 H17C 109.5
C16 C18 H18A 109.5
C16 C18 H18B 109.5
H18A C18 H18B 109.5
C16 C18 H18C 109.5
H18A C18 H18C 109.5
H18B C18 H18C 109.5
C15 C19 C21 112.3(3)
C15 C19 C20 111.0(3)
C21 C19 C20 109.6(3)
C15 C19 H19A 107.9
C21 C19 H19A 107.9
C20 C19 H19A 107.9
C19 C20 H20A 109.5
C19 C20 H20B 109.5
H20A C20 H20B 109.5
C19 C20 H20C 109.5
H20A C20 H20C 109.5
H20B C20 H20C 109.5
C19 C21 H21A 109.5
C19 C21 H21B 109.5
H21A C21 H21B 109.5
C19 C21 H21C 109.5
H21A C21 H21C 109.5
H21B C21 H21C 109.5
C27 C22 C23 122.0(3)
C27 C22 N3 120.1(3)
C23 C22 N3 117.8(3)
C24 C23 C22 117.7(3)
C24 C23 C28 119.5(3)
C22 C23 C28 122.8(3)
C25 C24 C23 121.4(3)
C25 C24 H24A 119.3
C23 C24 H24A 119.3
C24 C25 C26 120.0(3)
C24 C25 H25A 120.0
C26 C25 H25A 120.0
C25 C26 C27 121.7(3)
C25 C26 H26A 119.2
C27 C26 H26A 119.2
C26 C27 C22 117.2(3)
C26 C27 C31 118.9(3)
C22 C27 C31 123.9(3)
C23 C28 C30 111.0(3)
C23 C28 C29 112.1(3)
C30 C28 C29 111.1(3)
C23 C28 H28A 107.4
C30 C28 H28A 107.4
C29 C28 H28A 107.4
C28 C29 H29A 109.5
C28 C29 H29B 109.5
H29A C29 H29B 109.5
C28 C29 H29C 109.5
H29A C29 H29C 109.5
H29B C29 H29C 109.5
C28 C30 H30A 109.5
C28 C30 H30B 109.5
H30A C30 H30B 109.5
C28 C30 H30C 109.5
H30A C30 H30C 109.5
H30B C30 H30C 109.5
C27 C31 C32 111.2(3)
C27 C31 C33 111.0(3)
C32 C31 C33 110.3(3)
C27 C31 H31A 108.1
C32 C31 H31A 108.1
C33 C31 H31A 108.1
C31 C32 H32A 109.5
C31 C32 H32B 109.5
H32A C32 H32B 109.5
C31 C32 H32C 109.5
H32A C32 H32C 109.5
H32B C32 H32C 109.5
C31 C33 H33A 109.5
C31 C33 H33B 109.5
H33A C33 H33B 109.5
C31 C33 H33C 109.5
H33A C33 H33C 109.5
H33B C33 H33C 109.5
O1 S1 O2 115.95(14)
O1 S1 O3 115.32(15)
O2 S1 O3 113.88(14)
O1 S1 C34 103.52(15)
O2 S1 C34 102.12(14)
O3 S1 C34 103.51(14)
F3 C34 F2 107.6(3)
F3 C34 F1 107.0(3)
F2 C34 F1 106.7(3)
F3 C34 S1 111.8(2)
F2 C34 S1 112.5(2)
F1 C34 S1 111.0(2)
Cl2L C1L Cl1L 111.4(3)
Cl2L C1L H1LA 109.3
Cl1L C1L H1LA 109.3
Cl2L C1L H1LB 109.3
Cl1L C1L H1LB 109.3
H1LA C1L H1LB 108.0

loop_
_geom_bond_atom_site_label_1
_geom_bond_atom_site_label_2
_geom_bond_distance
Sn1 N1 2.318(2)
Sn1 N3 2.400(2)
Sn1 N2 2.431(2)
Sn1 Cl1 2.4651(8)
N1 C1 1.342(4)
N1 C5 1.350(4)
N2 C6 1.279(4)
N2 C10 1.453(4)
N3 C8 1.283(4)
N3 C22 1.443(4)
C1 C2 1.391(4)
C1 C6 1.498(4)
C2 C3 1.381(4)
C2 H2A 0.9500
C3 C4 1.377(4)
C3 H3A 0.9500
C4 C5 1.391(4)
C4 H4A 0.9500
C5 C8 1.495(4)
C6 C7 1.490(4)
C7 H7A 0.9800
C7 H7B 0.9800
C7 H7C 0.9800
C8 C9 1.489(4)
C9 H9A 0.9800
C9 H9B 0.9800
C9 H9C 0.9800
C10 C11 1.402(4)
C10 C15 1.403(4)
C11 C12 1.400(4)
C11 C16 1.517(4)
C12 C13 1.374(4)
C12 H12A 0.9500
C13 C14 1.380(4)
C13 H13A 0.9500
C14 C15 1.401(4)
C14 H14A 0.9500
C15 C19 1.522(4)
C16 C18 1.528(4)
C16 C17 1.534(4)
C16 H16A 1.0000
C17 H17A 0.9800
C17 H17B 0.9800
C17 H17C 0.9800
C18 H18A 0.9800
C18 H18B 0.9800
C18 H18C 0.9800
C19 C21 1.531(5)
C19 C20 1.537(4)
C19 H19A 1.0000
C20 H20A 0.9800
C20 H20B 0.9800
C20 H20C 0.9800
C21 H21A 0.9800
C21 H21B 0.9800
C21 H21C 0.9800
C22 C27 1.404(4)
C22 C23 1.409(4)
C23 C24 1.391(4)
C23 C28 1.520(4)
C24 C25 1.375(4)
C24 H24A 0.9500
C25 C26 1.379(5)
C25 H25A 0.9500
C26 C27 1.397(4)
C26 H26A 0.9500
C27 C31 1.525(4)
C28 C30 1.524(5)
C28 C29 1.543(5)
C28 H28A 1.0000
C29 H29A 0.9800
C29 H29B 0.9800
C29 H29C 0.9800
C30 H30A 0.9800
C30 H30B 0.9800
C30 H30C 0.9800
C31 C32 1.528(5)
C31 C33 1.532(4)
C31 H31A 1.0000
C32 H32A 0.9800
C32 H32B 0.9800
C32 H32C 0.9800
C33 H33A 0.9800
C33 H33B 0.9800
C33 H33C 0.9800
S1 O1 1.433(2)
S1 O2 1.444(2)
S1 O3 1.445(2)
S1 C34 1.829(3)
F1 C34 1.335(4)
F2 C34 1.329(4)
F3 C34 1.324(4)
C1L Cl2L 1.743(6)
C1L Cl1L 1.756(6)
C1L H1LA 0.9900
C1L H1LB 0.9900

loop_
_geom_torsion_atom_site_label_1
_geom_torsion_atom_site_label_2
_geom_torsion_atom_site_label_3
_geom_torsion_atom_site_label_4
_geom_torsion
C5 N1 C1 C2 1.6(4)
Sn1 N1 C1 C2 178.7(2)
C5 N1 C1 C6 -177.2(3)
Sn1 N1 C1 C6 0.0(3)
N1 C1 C2 C3 -0.1(4)
C6 C1 C2 C3 178.5(3)
C1 C2 C3 C4 -1.3(5)
C2 C3 C4 C5 1.2(5)
C1 N1 C5 C4 -1.6(4)
Sn1 N1 C5 C4 -178.8(2)
C1 N1 C5 C8 177.7(3)
Sn1 N1 C5 C8 0.5(3)
C3 C4 C5 N1 0.2(4)
C3 C4 C5 C8 -179.1(3)
C10 N2 C6 C7 -2.4(5)
Sn1 N2 C6 C7 -168.7(2)
C10 N2 C6 C1 176.3(3)
Sn1 N2 C6 C1 10.0(3)
N1 C1 C6 N2 -6.7(4)
C2 C1 C6 N2 174.5(3)
N1 C1 C6 C7 172.1(3)
C2 C1 C6 C7 -6.7(4)
C22 N3 C8 C9 -4.4(5)
Sn1 N3 C8 C9 166.4(2)
C22 N3 C8 C5 175.8(3)
Sn1 N3 C8 C5 -13.4(3)
N1 C5 C8 N3 8.7(4)
C4 C5 C8 N3 -172.0(3)
N1 C5 C8 C9 -171.1(3)
C4 C5 C8 C9 8.1(4)
C6 N2 C10 C11 -97.3(3)
Sn1 N2 C10 C11 69.4(3)
C6 N2 C10 C15 89.2(4)
Sn1 N2 C10 C15 -104.1(3)
C15 C10 C11 C12 1.8(4)
N2 C10 C11 C12 -171.4(3)
C15 C10 C11 C16 -176.9(3)
N2 C10 C11 C16 9.9(4)
C10 C11 C12 C13 -1.3(4)
C16 C11 C12 C13 177.4(3)
C11 C12 C13 C14 -0.5(5)
C12 C13 C14 C15 2.1(5)
C13 C14 C15 C10 -1.7(5)
C13 C14 C15 C19 178.5(3)
C11 C10 C15 C14 -0.3(4)
N2 C10 C15 C14 172.8(3)
C11 C10 C15 C19 179.5(3)
N2 C10 C15 C19 -7.5(4)
C12 C11 C16 C18 -64.1(4)
C10 C11 C16 C18 114.6(3)
C12 C11 C16 C17 60.6(4)
C10 C11 C16 C17 -120.7(3)
C14 C15 C19 C21 -54.5(4)
C10 C15 C19 C21 125.7(3)
C14 C15 C19 C20 68.6(4)
C10 C15 C19 C20 -111.2(3)
C8 N3 C22 C27 -77.0(4)
Sn1 N3 C22 C27 112.1(3)
C8 N3 C22 C23 107.3(3)
Sn1 N3 C22 C23 -63.6(3)
C27 C22 C23 C24 -0.5(4)
N3 C22 C23 C24 175.1(3)
C27 C22 C23 C28 177.2(3)
N3 C22 C23 C28 -7.2(4)
C22 C23 C24 C25 0.1(5)
C28 C23 C24 C25 -177.7(3)
C23 C24 C25 C26 0.4(5)
C24 C25 C26 C27 -0.5(5)
C25 C26 C27 C22 0.0(5)
C25 C26 C27 C31 -179.2(3)
C23 C22 C27 C26 0.4(4)
N3 C22 C27 C26 -175.1(3)
C23 C22 C27 C31 179.7(3)
N3 C22 C27 C31 4.2(4)
C24 C23 C28 C30 67.9(4)
C22 C23 C28 C30 -109.7(4)
C24 C23 C28 C29 -57.1(4)
C22 C23 C28 C29 125.3(3)
C26 C27 C31 C32 61.8(4)
C22 C27 C31 C32 -117.4(3)
C26 C27 C31 C33 -61.4(4)
C22 C27 C31 C33 119.4(3)
O1 S1 C34 F3 -62.7(3)
O2 S1 C34 F3 58.1(3)
O3 S1 C34 F3 176.6(2)
O1 S1 C34 F2 58.4(3)
O2 S1 C34 F2 179.3(2)
O3 S1 C34 F2 -62.2(3)
O1 S1 C34 F1 177.9(2)
O2 S1 C34 F1 -61.3(3)
O3 S1 C34 F1 57.2(3)
